data_7226556
loop_
_publ_author_name
'Zhulanov, Vladimir E.'
'Dmitriev, Maksim V.'
'Maslivets, Andrey N.'
'Rubin, Michael'

_publ_section_title
;
 New method for in-situ generation of enolate-iminium 1,4-dipoles for
 [4+2] and [4+1] dipolar heterocycloaddition reactions
;
_journal_name_full 'RSC Adv.'
_journal_paper_doi 10.1039/C6RA21981K
_journal_year 2016
_chemical_formula_moiety 'C29 H34 N2 O5'
_chemical_formula_sum 'C29 H34 N2 O5'
_chemical_formula_weight 490.58
_chemical_name_systematic
;
 ?
;
_space_group_IT_number 14
_symmetry_cell_setting monoclinic
_symmetry_space_group_name_Hall '-P 2yn'
_symmetry_space_group_name_H-M 'P 1 21/n 1'
_atom_sites_solution_hydrogens geom
_atom_sites_solution_primary direct
_atom_sites_solution_secondary difmap
_audit_creation_method SHELXL-97
_audit_update_record
;
2016-03-02 deposited with the CCDC.
2016-09-12 downloaded from the CCDC.
;
_cell_angle_alpha 90.00
_cell_angle_beta 96.894(13)
_cell_angle_gamma 90.00
_cell_formula_units_Z 4
_cell_length_a 11.6231(17)
_cell_length_b 10.6422(16)
_cell_length_c 21.254(3)
_cell_measurement_reflns_used 4196
_cell_measurement_temperature 295(2)
_cell_measurement_theta_max 28.9530
_cell_measurement_theta_min 3.6160
_cell_volume 2610.0(7)
_computing_cell_refinement
;
CrysAlisPro, Agilent Technologies,
Version 1.171.37.33 (release 27-03-2014 CrysAlis171 .NET)
(compiled Mar 27 2014,17:12:48)
;
_computing_data_collection
;
CrysAlisPro, Agilent Technologies,
Version 1.171.37.33 (release 27-03-2014 CrysAlis171 .NET)
(compiled Mar 27 2014,17:12:48)
;
_computing_data_reduction
;
CrysAlisPro, Agilent Technologies,
Version 1.171.37.33 (release 27-03-2014 CrysAlis171 .NET)
(compiled Mar 27 2014,17:12:48)
;
_computing_structure_refinement 'SHELXL-97 (Sheldrick, 2008)'
_computing_structure_solution 'SHELXS-97 (Sheldrick, 2008)'
_diffrn_ambient_temperature 295(2)
_diffrn_measured_fraction_theta_full 0.998
_diffrn_measured_fraction_theta_max 0.849
_diffrn_measurement_device_type 'New Xcalibur, Ruby'
_diffrn_measurement_method 'w scans'
_diffrn_radiation_monochromator graphite
_diffrn_radiation_source 'fine-focus sealed tube'
_diffrn_radiation_type MoK\a
_diffrn_radiation_wavelength 0.71073
_diffrn_reflns_av_R_equivalents 0.0414
_diffrn_reflns_av_sigmaI/netI 0.0451
_diffrn_reflns_limit_h_max 15
_diffrn_reflns_limit_h_min -15
_diffrn_reflns_limit_k_max 14
_diffrn_reflns_limit_k_min -14
_diffrn_reflns_limit_l_max 28
_diffrn_reflns_limit_l_min -28
_diffrn_reflns_number 13368
_diffrn_reflns_theta_full 26.00
_diffrn_reflns_theta_max 29.40
_diffrn_reflns_theta_min 2.85
_exptl_absorpt_coefficient_mu 0.085
_exptl_absorpt_correction_T_max 1.00000
_exptl_absorpt_correction_T_min 0.84059
_exptl_absorpt_correction_type multi-scan
_exptl_absorpt_process_details
;
CrysAlisPro, Agilent Technologies,
Version 1.171.37.33 (release 27-03-2014 CrysAlis171 .NET)
(compiled Mar 27 2014,17:12:48)
Empirical absorption correction using spherical harmonics,
 implemented in SCALE3 ABSPACK scaling algorithm.
;
_exptl_crystal_colour colourless
_exptl_crystal_density_diffrn 1.248
_exptl_crystal_density_method 'not measured'
_exptl_crystal_description prism
_exptl_crystal_F_000 1048
_exptl_crystal_size_max 0.50
_exptl_crystal_size_mid 0.50
_exptl_crystal_size_min 0.12
_refine_diff_density_max 0.302
_refine_diff_density_min -0.341
_refine_diff_density_rms 0.045
_refine_ls_extinction_method none
_refine_ls_goodness_of_fit_ref 1.038
_refine_ls_hydrogen_treatment constr
_refine_ls_matrix_type full
_refine_ls_number_parameters 330
_refine_ls_number_reflns 6116
_refine_ls_number_restraints 0
_refine_ls_restrained_S_all 1.038
_refine_ls_R_factor_all 0.0764
_refine_ls_R_factor_gt 0.0579
_refine_ls_shift/su_max 0.000
_refine_ls_shift/su_mean 0.000
_refine_ls_structure_factor_coef Fsqd
_refine_ls_weighting_details 'calc w=1/[\s^2^(Fo^2^)+(0.0800P)^2^+0.5127P] where P=(Fo^2^+2Fc^2^)/3'
_refine_ls_weighting_scheme calc
_refine_ls_wR_factor_gt 0.1510
_refine_ls_wR_factor_ref 0.1631
_reflns_number_gt 4637
_reflns_number_total 6116
_reflns_threshold_expression >2\s(I)
_cod_data_source_file c6ra21981k2.cif
_cod_data_source_block psu-142-vzh-114
_cod_original_cell_volume 2610.1(7)
_cod_original_sg_symbol_H-M 'P 21/n'
_cod_database_code 7226556

loop_
_symmetry_equiv_pos_as_xyz
'x, y, z'
'-x+1/2, y+1/2, -z+1/2'
'-x, -y, -z'
'x-1/2, -y-1/2, z-1/2'

loop_
_atom_site_label
_atom_site_type_symbol
_atom_site_fract_x
_atom_site_fract_y
_atom_site_fract_z
_atom_site_U_iso_or_equiv
_atom_site_adp_type
_atom_site_occupancy
_atom_site_symmetry_multiplicity
_atom_site_calc_flag
_atom_site_refinement_flags
O1 O 0.01871(10) 0.56622(11) 0.13666(5) 0.0437(3) Uani 1 1 d .
N1 N 0.04257(11) 0.27573(12) 0.21579(6) 0.0362(3) Uani 1 1 d .
O4 O -0.07927(11) 0.74719(11) 0.15090(6) 0.0462(3) Uani 1 1 d .
N2 N -0.00191(10) 0.39323(12) 0.20296(6) 0.0331(3) Uani 1 1 d .
O3 O 0.14043(11) 0.04651(11) 0.17617(7) 0.0536(3) Uani 1 1 d .
C4 C -0.08442(14) 0.62090(15) 0.15992(7) 0.0372(4) Uani 1 1 d .
H4 H -0.1551 0.5863 0.1365 0.045 Uiso 1 1 calc R
C1 C 0.12440(13) 0.26473(15) 0.17825(7) 0.0346(3) Uani 1 1 d .
C13 C -0.06917(12) 0.40539(16) 0.30777(7) 0.0350(3) Uani 1 1 d .
C6 C -0.09222(12) 0.44790(15) 0.23843(7) 0.0319(3) Uani 1 1 d .
C7 C -0.21370(13) 0.40560(16) 0.20956(7) 0.0371(4) Uani 1 1 d .
C3 C 0.05046(13) 0.45196(15) 0.15811(7) 0.0333(3) Uani 1 1 d .
C5 C -0.07969(14) 0.59031(15) 0.22936(7) 0.0364(3) Uani 1 1 d .
H5A H -0.1417 0.6338 0.2471 0.044 Uiso 1 1 calc R
H5B H -0.0065 0.6186 0.2516 0.044 Uiso 1 1 calc R
C21 C 0.22049(14) 0.38160(17) 0.09353(8) 0.0409(4) Uani 1 1 d .
O5 O 0.26510(15) 0.28425(14) 0.07870(8) 0.0748(5) Uani 1 1 d .
C2 C 0.13580(13) 0.37234(15) 0.14017(7) 0.0344(3) Uani 1 1 d .
C22 C 0.25406(13) 0.50741(17) 0.06630(7) 0.0402(4) Uani 1 1 d .
O2 O 0.30150(12) 0.15539(14) 0.20514(9) 0.0779(5) Uani 1 1 d .
C19 C 0.20020(14) 0.15150(16) 0.18699(8) 0.0403(4) Uani 1 1 d .
C18 C -0.10376(15) 0.28607(18) 0.32443(8) 0.0449(4) Uani 1 1 d .
H18 H -0.1407 0.2335 0.2934 0.054 Uiso 1 1 calc R
C26 C -0.10683(19) 0.78422(19) 0.08558(9) 0.0546(5) Uani 1 1 d .
H26A H -0.1744 0.7385 0.0666 0.065 Uiso 1 1 calc R
H26B H -0.0425 0.7645 0.0621 0.065 Uiso 1 1 calc R
C14 C -0.01287(16) 0.48146(19) 0.35453(8) 0.0490(4) Uani 1 1 d .
H14 H 0.0125 0.5610 0.3443 0.059 Uiso 1 1 calc R
C12 C -0.30831(15) 0.45226(19) 0.23647(10) 0.0512(5) Uani 1 1 d .
H12 H -0.2962 0.5058 0.2712 0.061 Uiso 1 1 calc R
C24 C 0.35951(17) 0.4874(2) 0.03058(10) 0.0583(5) Uani 1 1 d .
H24A H 0.3413 0.4257 -0.0021 0.087 Uiso 1 1 calc R
H24B H 0.4238 0.4587 0.0596 0.087 Uiso 1 1 calc R
H24C H 0.3795 0.5653 0.0118 0.087 Uiso 1 1 calc R
C23 C 0.28522(16) 0.60314(19) 0.11964(9) 0.0514(5) Uani 1 1 d .
H23A H 0.3460 0.5698 0.1495 0.077 Uiso 1 1 calc R
H23B H 0.2182 0.6197 0.1407 0.077 Uiso 1 1 calc R
H23C H 0.3109 0.6798 0.1020 0.077 Uiso 1 1 calc R
C17 C -0.08425(18) 0.2444(2) 0.38614(9) 0.0558(5) Uani 1 1 d .
H17 H -0.1075 0.1642 0.3964 0.067 Uiso 1 1 calc R
C8 C -0.23347(16) 0.3268(2) 0.15832(9) 0.0519(5) Uani 1 1 d .
H8 H -0.1714 0.2946 0.1396 0.062 Uiso 1 1 calc R
C25 C 0.15330(17) 0.5531(2) 0.01877(9) 0.0582(5) Uani 1 1 d .
H25A H 0.1747 0.6302 -0.0003 0.087 Uiso 1 1 calc R
H25B H 0.0864 0.5672 0.0403 0.087 Uiso 1 1 calc R
H25C H 0.1356 0.4907 -0.0136 0.087 Uiso 1 1 calc R
C27 C -0.1304(2) 0.9221(2) 0.08255(11) 0.0624(5) Uani 1 1 d .
H27A H -0.0620 0.9673 0.1009 0.075 Uiso 1 1 calc R
H27B H -0.1931 0.9415 0.1073 0.075 Uiso 1 1 calc R
C16 C -0.03024(19) 0.3219(2) 0.43261(9) 0.0622(6) Uani 1 1 d .
H16 H -0.0184 0.2947 0.4745 0.075 Uiso 1 1 calc R
C10 C -0.43908(18) 0.3411(3) 0.16105(13) 0.0742(8) Uani 1 1 d .
H10 H -0.5143 0.3195 0.1448 0.089 Uiso 1 1 calc R
C11 C -0.41985(17) 0.4201(2) 0.21226(13) 0.0701(7) Uani 1 1 d .
H11 H -0.4823 0.4521 0.2307 0.084 Uiso 1 1 calc R
C15 C 0.0058(2) 0.4387(2) 0.41690(9) 0.0629(6) Uani 1 1 d .
H15 H 0.0432 0.4904 0.4482 0.075 Uiso 1 1 calc R
C9 C -0.3474(2) 0.2947(2) 0.13422(11) 0.0698(6) Uani 1 1 d .
H9 H -0.3603 0.2411 0.0995 0.084 Uiso 1 1 calc R
C20 C 0.2039(2) -0.06985(19) 0.18924(13) 0.0708(6) Uani 1 1 d .
H20A H 0.2658 -0.0745 0.1632 0.106 Uiso 1 1 calc R
H20B H 0.1525 -0.1398 0.1800 0.106 Uiso 1 1 calc R
H20C H 0.2353 -0.0722 0.2331 0.106 Uiso 1 1 calc R
C28 C -0.1633(3) 0.9654(2) 0.01440(12) 0.0790(7) Uani 1 1 d .
H28A H -0.1024 0.9414 -0.0107 0.095 Uiso 1 1 calc R
H28B H -0.2339 0.9231 -0.0031 0.095 Uiso 1 1 calc R
C29 C -0.1810(3) 1.1033(3) 0.00960(16) 0.1110(11) Uani 1 1 d .
H29A H -0.2490 1.1258 0.0286 0.166 Uiso 1 1 calc R
H29B H -0.1908 1.1276 -0.0342 0.166 Uiso 1 1 calc R
H29C H -0.1148 1.1455 0.0313 0.166 Uiso 1 1 calc R

loop_
_atom_site_aniso_label
_atom_site_aniso_U_11
_atom_site_aniso_U_22
_atom_site_aniso_U_33
_atom_site_aniso_U_23
_atom_site_aniso_U_13
_atom_site_aniso_U_12
O1 0.0443(6) 0.0419(7) 0.0491(7) 0.0126(5) 0.0226(5) 0.0102(5)
N1 0.0334(7) 0.0322(7) 0.0444(7) 0.0020(6) 0.0101(6) 0.0032(5)
O4 0.0534(7) 0.0375(7) 0.0484(7) 0.0076(5) 0.0095(6) 0.0046(5)
N2 0.0291(6) 0.0334(7) 0.0386(6) 0.0028(5) 0.0109(5) 0.0034(5)
O3 0.0449(7) 0.0330(7) 0.0816(9) 0.0026(6) 0.0024(7) 0.0026(5)
C4 0.0348(8) 0.0353(8) 0.0432(8) 0.0044(7) 0.0115(7) 0.0048(6)
C1 0.0292(7) 0.0346(8) 0.0405(8) -0.0044(7) 0.0068(6) -0.0001(6)
C13 0.0279(7) 0.0425(9) 0.0358(7) 0.0040(7) 0.0093(6) 0.0070(6)
C6 0.0266(7) 0.0367(8) 0.0338(7) 0.0014(6) 0.0090(6) 0.0034(6)
C7 0.0294(7) 0.0423(9) 0.0399(8) 0.0126(7) 0.0052(6) -0.0001(7)
C3 0.0298(7) 0.0361(8) 0.0351(7) 0.0028(6) 0.0085(6) 0.0007(6)
C5 0.0348(8) 0.0374(9) 0.0382(8) 0.0007(7) 0.0094(6) 0.0040(7)
C21 0.0372(8) 0.0437(9) 0.0444(8) -0.0099(7) 0.0152(7) -0.0019(7)
O5 0.0864(11) 0.0487(8) 0.1014(12) -0.0156(8) 0.0611(10) -0.0001(8)
C2 0.0301(7) 0.0351(8) 0.0394(8) -0.0034(7) 0.0095(6) 0.0003(6)
C22 0.0343(8) 0.0492(10) 0.0392(8) 0.0018(7) 0.0129(7) -0.0009(7)
O2 0.0352(7) 0.0579(9) 0.1359(15) -0.0185(9) -0.0091(8) 0.0101(6)
C19 0.0345(8) 0.0397(9) 0.0478(9) -0.0053(7) 0.0090(7) 0.0041(7)
C18 0.0400(9) 0.0500(10) 0.0449(9) 0.0100(8) 0.0063(7) 0.0010(8)
C26 0.0660(12) 0.0504(11) 0.0493(10) 0.0148(9) 0.0149(9) 0.0097(10)
C14 0.0536(10) 0.0518(11) 0.0416(9) -0.0016(8) 0.0064(8) 0.0016(9)
C12 0.0335(8) 0.0594(12) 0.0622(11) 0.0148(9) 0.0127(8) 0.0081(8)
C24 0.0474(10) 0.0746(14) 0.0579(11) 0.0098(10) 0.0267(9) 0.0029(10)
C23 0.0476(10) 0.0487(11) 0.0595(11) -0.0036(9) 0.0125(9) -0.0088(8)
C17 0.0552(11) 0.0620(13) 0.0519(10) 0.0215(10) 0.0137(9) 0.0094(10)
C8 0.0455(10) 0.0612(12) 0.0491(10) 0.0036(9) 0.0058(8) -0.0123(9)
C25 0.0504(11) 0.0792(15) 0.0459(10) 0.0064(10) 0.0094(8) 0.0096(10)
C27 0.0692(14) 0.0497(12) 0.0670(12) 0.0137(10) 0.0028(11) 0.0049(10)
C16 0.0693(13) 0.0795(16) 0.0385(9) 0.0168(10) 0.0093(9) 0.0198(12)
C10 0.0378(10) 0.0860(17) 0.0929(17) 0.0454(15) -0.0161(11) -0.0166(11)
C11 0.0304(9) 0.0808(16) 0.0994(18) 0.0381(15) 0.0090(10) 0.0061(10)
C15 0.0744(14) 0.0754(15) 0.0376(9) -0.0048(10) 0.0013(9) 0.0078(12)
C9 0.0637(14) 0.0795(16) 0.0610(12) 0.0114(11) -0.0141(10) -0.0260(12)
C20 0.0716(14) 0.0378(11) 0.1030(18) 0.0058(11) 0.0099(13) 0.0147(10)
C28 0.107(2) 0.0585(14) 0.0697(14) 0.0130(12) 0.0044(14) 0.0053(14)
C29 0.157(3) 0.0705(18) 0.101(2) 0.0288(16) -0.004(2) 0.021(2)

loop_
_atom_type_symbol
_atom_type_description
_atom_type_scat_dispersion_real
_atom_type_scat_dispersion_imag
_atom_type_scat_source
C C 0.0033 0.0016 'International Tables Vol C Tables 4.2.6.8 and 6.1.1.4'
H H 0.0000 0.0000 'International Tables Vol C Tables 4.2.6.8 and 6.1.1.4'
N N 0.0061 0.0033 'International Tables Vol C Tables 4.2.6.8 and 6.1.1.4'
O O 0.0106 0.0060 'International Tables Vol C Tables 4.2.6.8 and 6.1.1.4'

loop_
_geom_angle_atom_site_label_1
_geom_angle_atom_site_label_2
_geom_angle_atom_site_label_3
_geom_angle
C3 O1 C4 116.66(11)
C1 N1 N2 104.09(12)
C4 O4 C26 113.42(14)
C3 N2 N1 111.94(12)
C3 N2 C6 125.89(13)
N1 N2 C6 122.07(12)
C19 O3 C20 116.34(15)
O4 C4 O1 106.99(12)
O4 C4 C5 110.79(14)
O1 C4 C5 107.98(12)
O4 C4 H4 110.3
O1 C4 H4 110.3
C5 C4 H4 110.3
N1 C1 C2 113.43(13)
N1 C1 C19 117.06(14)
C2 C1 C19 129.02(13)
C14 C13 C18 118.53(16)
C14 C13 C6 122.03(15)
C18 C13 C6 119.43(15)
N2 C6 C13 108.67(12)
N2 C6 C5 103.86(11)
C13 C6 C5 113.77(13)
N2 C6 C7 110.75(12)
C13 C6 C7 110.07(12)
C5 C6 C7 109.56(13)
C8 C7 C12 118.65(16)
C8 C7 C6 123.64(14)
C12 C7 C6 117.70(16)
O1 C3 N2 122.35(13)
O1 C3 C2 129.62(13)
N2 C3 C2 108.01(14)
C4 C5 C6 110.08(13)
C4 C5 H5A 109.6
C6 C5 H5A 109.6
C4 C5 H5B 109.6
C6 C5 H5B 109.6
H5A C5 H5B 108.2
O5 C21 C2 117.04(16)
O5 C21 C22 120.78(14)
C2 C21 C22 122.15(14)
C3 C2 C1 102.52(13)
C3 C2 C21 134.04(15)
C1 C2 C21 123.42(14)
C21 C22 C25 108.57(15)
C21 C22 C24 108.77(15)
C25 C22 C24 108.14(14)
C21 C22 C23 110.50(14)
C25 C22 C23 111.74(16)
C24 C22 C23 109.05(15)
O2 C19 O3 124.24(16)
O2 C19 C1 123.83(16)
O3 C19 C1 111.79(14)
C17 C18 C13 121.11(18)
C17 C18 H18 119.4
C13 C18 H18 119.4
O4 C26 C27 109.18(17)
O4 C26 H26A 109.8
C27 C26 H26A 109.8
O4 C26 H26B 109.8
C27 C26 H26B 109.8
H26A C26 H26B 108.3
C13 C14 C15 119.89(19)
C13 C14 H14 120.1
C15 C14 H14 120.1
C11 C12 C7 120.8(2)
C11 C12 H12 119.6
C7 C12 H12 119.6
C22 C24 H24A 109.5
C22 C24 H24B 109.5
H24A C24 H24B 109.5
C22 C24 H24C 109.5
H24A C24 H24C 109.5
H24B C24 H24C 109.5
C22 C23 H23A 109.5
C22 C23 H23B 109.5
H23A C23 H23B 109.5
C22 C23 H23C 109.5
H23A C23 H23C 109.5
H23B C23 H23C 109.5
C18 C17 C16 119.9(2)
C18 C17 H17 120.0
C16 C17 H17 120.0
C7 C8 C9 120.0(2)
C7 C8 H8 120.0
C9 C8 H8 120.0
C22 C25 H25A 109.5
C22 C25 H25B 109.5
H25A C25 H25B 109.5
C22 C25 H25C 109.5
H25A C25 H25C 109.5
H25B C25 H25C 109.5
C26 C27 C28 111.20(19)
C26 C27 H27A 109.4
C28 C27 H27A 109.4
C26 C27 H27B 109.4
C28 C27 H27B 109.4
H27A C27 H27B 108.0
C15 C16 C17 119.71(18)
C15 C16 H16 120.1
C17 C16 H16 120.1
C9 C10 C11 119.6(2)
C9 C10 H10 120.2
C11 C10 H10 120.2
C10 C11 C12 120.3(2)
C10 C11 H11 119.9
C12 C11 H11 119.9
C16 C15 C14 120.8(2)
C16 C15 H15 119.6
C14 C15 H15 119.6
C10 C9 C8 120.7(2)
C10 C9 H9 119.6
C8 C9 H9 119.6
O3 C20 H20A 109.5
O3 C20 H20B 109.5
H20A C20 H20B 109.5
O3 C20 H20C 109.5
H20A C20 H20C 109.5
H20B C20 H20C 109.5
C29 C28 C27 112.4(2)
C29 C28 H28A 109.1
C27 C28 H28A 109.1
C29 C28 H28B 109.1
C27 C28 H28B 109.1
H28A C28 H28B 107.9
C28 C29 H29A 109.5
C28 C29 H29B 109.5
H29A C29 H29B 109.5
C28 C29 H29C 109.5
H29A C29 H29C 109.5
H29B C29 H29C 109.5

loop_
_geom_bond_atom_site_label_1
_geom_bond_atom_site_label_2
_geom_bond_distance
O1 C3 1.3350(19)
O1 C4 1.4704(18)
N1 C1 1.3180(19)
N1 N2 1.3680(18)
O4 C4 1.360(2)
O4 C26 1.442(2)
N2 C3 1.3451(19)
N2 C6 1.4828(18)
O3 C19 1.321(2)
O3 C20 1.451(2)
C4 C5 1.506(2)
C4 H4 0.9800
C1 C2 1.418(2)
C1 C19 1.491(2)
C13 C14 1.384(2)
C13 C18 1.391(2)
C13 C6 1.534(2)
C6 C5 1.537(2)
C6 C7 1.538(2)
C7 C8 1.372(3)
C7 C12 1.391(2)
C3 C2 1.392(2)
C5 H5A 0.9700
C5 H5B 0.9700
C21 O5 1.217(2)
C21 C2 1.482(2)
C21 C22 1.528(2)
C22 C25 1.531(3)
C22 C24 1.532(2)
C22 C23 1.535(3)
O2 C19 1.195(2)
C18 C17 1.377(2)
C18 H18 0.9300
C26 C27 1.493(3)
C26 H26A 0.9700
C26 H26B 0.9700
C14 C15 1.394(3)
C14 H14 0.9300
C12 C11 1.379(3)
C12 H12 0.9300
C24 H24A 0.9600
C24 H24B 0.9600
C24 H24C 0.9600
C23 H23A 0.9600
C23 H23B 0.9600
C23 H23C 0.9600
C17 C16 1.378(3)
C17 H17 0.9300
C8 C9 1.403(3)
C8 H8 0.9300
C25 H25A 0.9600
C25 H25B 0.9600
C25 H25C 0.9600
C27 C28 1.524(3)
C27 H27A 0.9700
C27 H27B 0.9700
C16 C15 1.366(3)
C16 H16 0.9300
C10 C9 1.361(4)
C10 C11 1.372(4)
C10 H10 0.9300
C11 H11 0.9300
C15 H15 0.9300
C9 H9 0.9300
C20 H20A 0.9600
C20 H20B 0.9600
C20 H20C 0.9600
C28 C29 1.484(4)
C28 H28A 0.9700
C28 H28B 0.9700
C29 H29A 0.9600
C29 H29B 0.9600
C29 H29C 0.9600
